data_4315309
loop_
_publ_author_name
'Ilia Korobkov'
'Sandro Gambarotta'

_publ_section_title
;
 Ligand Metalation in the Reactivity of a Tetravalent Uranium Amides
;
_journal_name_full 'Inorganic Chemistry'
_journal_page_first 3409
_journal_page_last 3418
_journal_paper_doi 10.1021/ic902567m
_journal_volume 49
_journal_year 2010
_chemical_formula_sum 'C36 H102 N6 Si12 U3'
_chemical_formula_weight 1670.41
_chemical_name_systematic
; 
 ? 
;
_space_group_IT_number 2
_symmetry_cell_setting triclinic
_symmetry_space_group_name_Hall '-P 1'
_symmetry_space_group_name_H-M 'P -1'
_atom_sites_solution_hydrogens geom
_atom_sites_solution_primary direct
_atom_sites_solution_secondary difmap
_audit_creation_method SHELXL-97
_cell_angle_alpha 75.030(3)
_cell_angle_beta 89.431(4)
_cell_angle_gamma 86.129(4)
_cell_formula_units_Z 2
_cell_length_a 14.826(3)
_cell_length_b 15.141(3)
_cell_length_c 15.561(3)
_cell_measurement_reflns_used 'reflections from 60 data frames'
_cell_measurement_temperature 203(2)
_cell_measurement_theta_max 28.29
_cell_measurement_theta_min 1.47
_cell_volume 3366.8(12)
_computing_cell_refinement 'Bruker SMART'
_computing_data_collection 'Bruker SMART'
_computing_data_reduction 'Bruker SAINT'
_computing_molecular_graphics 'Bruker SHELXTL'
_computing_publication_material 'Bruker SHELXTL'
_computing_structure_refinement 'SHELXL-97 (Sheldrick, 1997)'
_computing_structure_solution 'SHELXS-97 (Sheldrick, 1990)'
_diffrn_ambient_temperature 203(2)
_diffrn_measured_fraction_theta_full 0.823
_diffrn_measured_fraction_theta_max 0.823
_diffrn_measurement_device_type 'CCD area detector'
_diffrn_measurement_method 'phi and omega scans'
_diffrn_radiation_monochromator graphite
_diffrn_radiation_source 'fine-focus sealed tube'
_diffrn_radiation_type MoK\a
_diffrn_radiation_wavelength 0.71073
_diffrn_reflns_av_R_equivalents 0.0218
_diffrn_reflns_av_sigmaI/netI 0.0345
_diffrn_reflns_limit_h_max 19
_diffrn_reflns_limit_h_min -19
_diffrn_reflns_limit_k_max 19
_diffrn_reflns_limit_k_min -18
_diffrn_reflns_limit_l_max 20
_diffrn_reflns_limit_l_min 0
_diffrn_reflns_number 23433
_diffrn_reflns_theta_full 28.50
_diffrn_reflns_theta_max 28.50
_diffrn_reflns_theta_min 1.35
_diffrn_standards_decay_% <1
_diffrn_standards_number '50 standard frames at start and end'
_exptl_absorpt_coefficient_mu 7.438
_exptl_absorpt_correction_T_max 1.000000
_exptl_absorpt_correction_T_min 0.725362
_exptl_absorpt_correction_type multi-scan
_exptl_absorpt_process_details 'Blessing,R., Acta Cryst. (1995) A51 33-38.'
_exptl_crystal_colour black
_exptl_crystal_density_diffrn 1.648
_exptl_crystal_density_meas ?
_exptl_crystal_density_method 'not measured'
_exptl_crystal_description block
_exptl_crystal_F_000 1608
_exptl_crystal_size_max 0.30
_exptl_crystal_size_mid 0.30
_exptl_crystal_size_min 0.15
_refine_diff_density_max 1.578
_refine_diff_density_min -0.870
_refine_diff_density_rms 0.116
_refine_ls_extinction_method none
_refine_ls_goodness_of_fit_ref 1.013
_refine_ls_hydrogen_treatment constr
_refine_ls_matrix_type full
_refine_ls_number_parameters 542
_refine_ls_number_reflns 14059
_refine_ls_number_restraints 15
_refine_ls_restrained_S_all 1.014
_refine_ls_R_factor_all 0.0399
_refine_ls_R_factor_gt 0.0285
_refine_ls_shift/su_max 0.001
_refine_ls_shift/su_mean 0.000
_refine_ls_structure_factor_coef Fsqd
_refine_ls_weighting_details 'calc w=1/[\s^2^(Fo^2^)+(0.0338P)^2^+4.8195P] where P=(Fo^2^+2Fc^2^)/3'
_refine_ls_weighting_scheme calc
_refine_ls_wR_factor_gt 0.0659
_refine_ls_wR_factor_ref 0.0706
_reflns_number_gt 11770
_reflns_number_total 14059
_reflns_threshold_expression >2sigma(I)
_cod_data_source_file ic902567m_si_002_3.cif
_cod_data_source_block sg2057
_cod_depositor_comments
;
The following automatic conversions were performed:

'_symmetry_cell_setting' value 'Triclinic' changed to 'triclinic'
according to the built-in table from CIF Core dictionary named
'cif_core.dic' version 2.4.1 from 2010-06-29.

Automatic conversion script
Id: cif_fix_values 1646 2011-03-28 12:23:43Z adriana 

The following automatic conversions were performed:

'_exptl_crystal_density_meas' value 'n/a' was changed to '?' - the
value is perceived as not measured.

Automatic conversion script
Id: cif_fix_values 3008 2015-01-20 13:52:24Z robertas 
;
_cod_database_code 4315309

loop_
_symmetry_equiv_pos_as_xyz
'x, y, z'
'-x, -y, -z'

loop_
_atom_site_label
_atom_site_type_symbol
_atom_site_fract_x
_atom_site_fract_y
_atom_site_fract_z
_atom_site_U_iso_or_equiv
_atom_site_adp_type
_atom_site_occupancy
_atom_site_symmetry_multiplicity
_atom_site_calc_flag
_atom_site_refinement_flags
_atom_site_disorder_assembly
_atom_site_disorder_group
U1 U 0.302834(12) 0.891550(11) 0.246835(11) 0.02826(5) Uani 1 1 d . . .
U2 U 0.264309(12) 0.663242(11) 0.201075(11) 0.02806(5) Uani 1 1 d . . .
U3 U 0.143390(11) 0.741863(11) 0.380229(11) 0.02647(5) Uani 1 1 d . . .
N1 N 0.2453(3) 1.0392(3) 0.1845(3) 0.0335(9) Uani 1 1 d . . .
N2 N 0.4510(3) 0.8965(3) 0.2835(3) 0.0419(11) Uani 1 1 d . . .
N3 N 0.2368(3) 0.6525(3) 0.0581(3) 0.0362(9) Uani 1 1 d . A .
N4 N 0.3431(3) 0.5297(3) 0.2694(3) 0.0378(10) Uani 1 1 d . . .
N5 N 0.1584(3) 0.7230(3) 0.5293(2) 0.0311(9) Uani 1 1 d . . .
N6 N 0.0159(3) 0.7957(3) 0.3053(3) 0.0329(9) Uani 1 1 d . . .
Si1 Si 0.16411(12) 1.10506(10) 0.22789(12) 0.0483(4) Uani 1 1 d . . .
Si2 Si 0.29286(11) 1.08498(9) 0.08170(10) 0.0391(3) Uani 1 1 d . . .
Si3 Si 0.51206(14) 0.97629(16) 0.31600(14) 0.0711(6) Uani 1 1 d . . .
Si4 Si 0.49807(11) 0.79341(12) 0.27088(12) 0.0540(4) Uani 1 1 d . . .
Si5 Si 0.27083(14) 0.73726(12) -0.03266(10) 0.0521(4) Uani 1 1 d . . .
Si6 Si 0.18476(12) 0.55915(11) 0.04071(10) 0.0459(4) Uani 1 1 d . . .
Si7 Si 0.43773(12) 0.47352(12) 0.23699(13) 0.0537(4) Uani 1 1 d . . .
Si8 Si 0.28714(11) 0.49769(10) 0.37029(10) 0.0408(3) Uani 1 1 d . . .
Si9 Si 0.10956(10) 0.64603(10) 0.61630(9) 0.0364(3) Uani 1 1 d . . .
Si10 Si 0.22928(11) 0.80900(10) 0.53219(9) 0.0398(3) Uani 1 1 d . . .
Si11 Si 0.06628(9) 0.81567(9) 0.19972(9) 0.0306(3) Uani 1 1 d . . .
Si12 Si -0.09433(10) 0.81259(10) 0.33775(10) 0.0377(3) Uani 1 1 d . . .
C1 C 0.0859(6) 1.1789(5) 0.1400(6) 0.090(3) Uani 1 1 d . . .
H1A H 0.0581 1.1410 0.1076 0.135 Uiso 1 1 calc R . .
H1B H 0.1200 1.2241 0.0992 0.135 Uiso 1 1 calc R . .
H1C H 0.0393 1.2099 0.1679 0.135 Uiso 1 1 calc R . .
C2 C 0.0909(5) 1.0310(5) 0.3135(4) 0.0604(17) Uani 1 1 d . . .
H2A H 0.0629 0.9879 0.2873 0.091 Uiso 1 1 calc R . .
H2B H 0.0443 1.0694 0.3330 0.091 Uiso 1 1 calc R . .
H2C H 0.1279 0.9977 0.3641 0.091 Uiso 1 1 calc R . .
C3 C 0.2150(5) 1.1830(6) 0.2865(7) 0.110(4) Uani 1 1 d . . .
H3A H 0.2541 1.2229 0.2461 0.165 Uiso 1 1 calc R . .
H3B H 0.2500 1.1469 0.3373 0.165 Uiso 1 1 calc R . .
H3C H 0.1673 1.2198 0.3066 0.165 Uiso 1 1 calc R . .
C4 C 0.2145(5) 1.1039(6) -0.0148(4) 0.074(2) Uani 1 1 d . . .
H4A H 0.2222 1.1637 -0.0549 0.111 Uiso 1 1 calc R . .
H4B H 0.1526 1.1012 0.0061 0.111 Uiso 1 1 calc R . .
H4C H 0.2277 1.0569 -0.0461 0.111 Uiso 1 1 calc R . .
C5 C 0.3466(6) 1.1950(5) 0.0735(5) 0.081(2) Uani 1 1 d . . .
H5A H 0.3305 1.2379 0.0170 0.121 Uiso 1 1 calc R . .
H5B H 0.4118 1.1835 0.0777 0.121 Uiso 1 1 calc R . .
H5C H 0.3254 1.2207 0.1217 0.121 Uiso 1 1 calc R . .
C6 C 0.3881(6) 1.0024(5) 0.0647(4) 0.078(2) Uani 1 1 d . . .
H6A H 0.4196 1.0291 0.0102 0.117 Uiso 1 1 calc R . .
H6B H 0.3638 0.9457 0.0607 0.117 Uiso 1 1 calc R . .
H6C H 0.4300 0.9899 0.1146 0.117 Uiso 1 1 calc R . .
C7 C 0.4315(7) 1.0610(8) 0.3487(8) 0.135(5) Uani 1 1 d . . .
H7A H 0.3907 1.0891 0.2995 0.203 Uiso 1 1 calc R . .
H7B H 0.4648 1.1078 0.3641 0.203 Uiso 1 1 calc R . .
H7C H 0.3970 1.0302 0.3997 0.203 Uiso 1 1 calc R . .
C8 C 0.5825(6) 1.0402(6) 0.2253(6) 0.109(4) Uani 1 1 d . . .
H8A H 0.5444 1.0696 0.1742 0.164 Uiso 1 1 calc R . .
H8B H 0.6275 0.9982 0.2088 0.164 Uiso 1 1 calc R . .
H8C H 0.6124 1.0864 0.2454 0.164 Uiso 1 1 calc R . .
C9 C 0.5912(7) 0.9220(8) 0.4121(6) 0.132(4) Uani 1 1 d . . .
H9A H 0.6341 0.8785 0.3950 0.197 Uiso 1 1 calc R . .
H9B H 0.5567 0.8905 0.4627 0.197 Uiso 1 1 calc R . .
H9C H 0.6235 0.9692 0.4280 0.197 Uiso 1 1 calc R . .
C10 C 0.4026(4) 0.7460(4) 0.2259(6) 0.072(2) Uani 1 1 d . . .
H10A H 0.3846 0.6875 0.2636 0.086 Uiso 1 1 calc R . .
H10B H 0.4098 0.7437 0.1639 0.086 Uiso 1 1 calc R . .
C11 C 0.5373(6) 0.7129(6) 0.3787(6) 0.115(4) Uani 1 1 d . . .
H11A H 0.5990 0.6897 0.3727 0.173 Uiso 1 1 calc R . .
H11B H 0.4985 0.6621 0.3942 0.173 Uiso 1 1 calc R . .
H11C H 0.5348 0.7451 0.4252 0.173 Uiso 1 1 calc R . .
C12 C 0.5953(5) 0.8048(6) 0.1911(5) 0.079(2) Uani 1 1 d . . .
H12A H 0.6465 0.7648 0.2192 0.119 Uiso 1 1 calc R . .
H12B H 0.6121 0.8678 0.1750 0.119 Uiso 1 1 calc R . .
H12C H 0.5775 0.7878 0.1381 0.119 Uiso 1 1 calc R . .
C13 C 0.2225(18) 0.8526(12) -0.0321(16) 0.099(10) Uani 0.47(3) 1 d PD A 1
H13A H 0.1573 0.8551 -0.0388 0.149 Uiso 0.47(3) 1 calc PR A 1
H13B H 0.2474 0.8977 -0.0809 0.149 Uiso 0.47(3) 1 calc PR A 1
H13C H 0.2373 0.8656 0.0238 0.149 Uiso 0.47(3) 1 calc PR A 1
C14 C 0.4003(10) 0.7480(17) -0.0313(19) 0.116(13) Uani 0.47(3) 1 d PD A 1
H14A H 0.4302 0.6891 -0.0020 0.174 Uiso 0.47(3) 1 calc PR A 1
H14B H 0.4137 0.7928 0.0006 0.174 Uiso 0.47(3) 1 calc PR A 1
H14C H 0.4218 0.7676 -0.0919 0.174 Uiso 0.47(3) 1 calc PR A 1
C15 C 0.253(3) 0.731(2) -0.1503(11) 0.21(3) Uani 0.47(3) 1 d PD A 1
H15A H 0.1897 0.7217 -0.1590 0.315 Uiso 0.47(3) 1 calc PR A 1
H15B H 0.2904 0.6803 -0.1615 0.315 Uiso 0.47(3) 1 calc PR A 1
H15C H 0.2686 0.7877 -0.1912 0.315 Uiso 0.47(3) 1 calc PR A 1
C13' C 0.1697(18) 0.8190(15) -0.0790(16) 0.123(12) Uani 0.53(3) 1 d PD A 2
H13D H 0.1158 0.7851 -0.0736 0.185 Uiso 0.53(3) 1 calc PR A 2
H13E H 0.1798 0.8486 -0.1412 0.185 Uiso 0.53(3) 1 calc PR A 2
H13F H 0.1619 0.8652 -0.0459 0.185 Uiso 0.53(3) 1 calc PR A 2
C14' C 0.351(3) 0.801(2) 0.0052(10) 0.21(3) Uani 0.53(3) 1 d PD A 2
H14D H 0.3192 0.8478 0.0281 0.310 Uiso 0.53(3) 1 calc PR A 2
H14E H 0.3889 0.8286 -0.0438 0.310 Uiso 0.53(3) 1 calc PR A 2
H14F H 0.3875 0.7599 0.0520 0.310 Uiso 0.53(3) 1 calc PR A 2
C15' C 0.3131(14) 0.6933(10) -0.1229(11) 0.087(7) Uani 0.53(3) 1 d PD A 2
H15D H 0.2633 0.6739 -0.1520 0.131 Uiso 0.53(3) 1 calc PR A 2
H15E H 0.3560 0.6413 -0.1002 0.131 Uiso 0.53(3) 1 calc PR A 2
H15F H 0.3429 0.7407 -0.1654 0.131 Uiso 0.53(3) 1 calc PR A 2
C16 C 0.0850(5) 0.5924(5) -0.0372(4) 0.073(2) Uani 1 1 d . A .
H16A H 0.0424 0.6331 -0.0156 0.110 Uiso 1 1 calc R . .
H16B H 0.0557 0.5378 -0.0401 0.110 Uiso 1 1 calc R . .
H16C H 0.1052 0.6234 -0.0960 0.110 Uiso 1 1 calc R . .
C17 C 0.2631(6) 0.4789(5) -0.0053(6) 0.088(3) Uani 1 1 d . A .
H17A H 0.3162 0.4603 0.0327 0.133 Uiso 1 1 calc R . .
H17B H 0.2814 0.5100 -0.0649 0.133 Uiso 1 1 calc R . .
H17C H 0.2319 0.4251 -0.0074 0.133 Uiso 1 1 calc R . .
C18 C 0.1421(5) 0.4888(4) 0.1500(4) 0.0620(18) Uani 1 1 d . A .
H18A H 0.1015 0.5271 0.1764 0.093 Uiso 1 1 calc R . .
H18B H 0.1929 0.4645 0.1899 0.093 Uiso 1 1 calc R . .
H18C H 0.1101 0.4386 0.1398 0.093 Uiso 1 1 calc R . .
C19 C 0.4754(6) 0.5413(6) 0.1247(6) 0.098(3) Uani 1 1 d . . .
H19A H 0.4876 0.6026 0.1277 0.147 Uiso 1 1 calc R . .
H19B H 0.4281 0.5450 0.0810 0.147 Uiso 1 1 calc R . .
H19C H 0.5299 0.5112 0.1075 0.147 Uiso 1 1 calc R . .
C20 C 0.4172(7) 0.3565(5) 0.2277(7) 0.106(3) Uani 1 1 d . . .
H20A H 0.3980 0.3197 0.2847 0.158 Uiso 1 1 calc R . .
H20B H 0.4725 0.3282 0.2099 0.158 Uiso 1 1 calc R . .
H20C H 0.3704 0.3605 0.1834 0.158 Uiso 1 1 calc R . .
C21 C 0.5348(7) 0.4687(9) 0.3122(8) 0.160(6) Uani 1 1 d . . .
H21A H 0.5202 0.4344 0.3719 0.240 Uiso 1 1 calc R . .
H21B H 0.5479 0.5304 0.3129 0.240 Uiso 1 1 calc R . .
H21C H 0.5873 0.4387 0.2913 0.240 Uiso 1 1 calc R . .
C22 C 0.1850(4) 0.5814(3) 0.3535(3) 0.0397(12) Uani 1 1 d . . .
H22A H 0.1793 0.6182 0.3969 0.048 Uiso 1 1 calc R . .
H22B H 0.1280 0.5550 0.3459 0.048 Uiso 1 1 calc R . .
C23 C 0.3523(5) 0.5170(5) 0.4658(4) 0.072(2) Uani 1 1 d . . .
H23A H 0.3553 0.4617 0.5142 0.109 Uiso 1 1 calc R . .
H23B H 0.3223 0.5669 0.4859 0.109 Uiso 1 1 calc R . .
H23C H 0.4131 0.5324 0.4466 0.109 Uiso 1 1 calc R . .
C24 C 0.2550(5) 0.3755(4) 0.4011(5) 0.069(2) Uani 1 1 d . . .
H24A H 0.2753 0.3458 0.4614 0.103 Uiso 1 1 calc R . .
H24B H 0.2832 0.3434 0.3604 0.103 Uiso 1 1 calc R . .
H24C H 0.1898 0.3744 0.3976 0.103 Uiso 1 1 calc R . .
C25 C 0.0319(4) 0.5782(5) 0.5672(4) 0.0595(17) Uani 1 1 d . . .
H25A H -0.0133 0.6196 0.5300 0.089 Uiso 1 1 calc R . .
H25B H 0.0022 0.5357 0.6148 0.089 Uiso 1 1 calc R . .
H25C H 0.0667 0.5444 0.5316 0.089 Uiso 1 1 calc R . .
C26 C 0.1939(5) 0.5618(4) 0.6878(4) 0.0646(18) Uani 1 1 d . . .
H26A H 0.2351 0.5943 0.7147 0.097 Uiso 1 1 calc R . .
H26B H 0.2278 0.5280 0.6516 0.097 Uiso 1 1 calc R . .
H26C H 0.1626 0.5195 0.7341 0.097 Uiso 1 1 calc R . .
C27 C 0.0417(5) 0.7051(5) 0.6890(4) 0.0605(17) Uani 1 1 d . . .
H27A H 0.0806 0.7409 0.7144 0.091 Uiso 1 1 calc R . .
H27B H 0.0151 0.6598 0.7365 0.091 Uiso 1 1 calc R . .
H27C H -0.0058 0.7452 0.6541 0.091 Uiso 1 1 calc R . .
C28 C 0.2611(4) 0.8529(4) 0.4113(3) 0.0408(12) Uani 1 1 d . . .
H28A H 0.3239 0.8367 0.3979 0.049 Uiso 1 1 calc R . .
H28B H 0.2446 0.9181 0.3856 0.049 Uiso 1 1 calc R . .
C29 C 0.1704(6) 0.9042(5) 0.5725(5) 0.078(2) Uani 1 1 d . . .
H29A H 0.2061 0.9167 0.6194 0.117 Uiso 1 1 calc R . .
H29B H 0.1114 0.8863 0.5953 0.117 Uiso 1 1 calc R . .
H29C H 0.1632 0.9589 0.5235 0.117 Uiso 1 1 calc R . .
C30 C 0.3351(5) 0.7663(6) 0.5992(4) 0.076(2) Uani 1 1 d . . .
H30A H 0.3426 0.8027 0.6413 0.114 Uiso 1 1 calc R . .
H30B H 0.3867 0.7716 0.5598 0.114 Uiso 1 1 calc R . .
H30C H 0.3308 0.7027 0.6312 0.114 Uiso 1 1 calc R . .
C31 C 0.1900(3) 0.7933(3) 0.2327(3) 0.0285(10) Uani 1 1 d . . .
C32 C 0.0384(4) 0.9323(4) 0.1242(4) 0.0439(13) Uani 1 1 d . . .
H32A H 0.0132 0.9263 0.0688 0.066 Uiso 1 1 calc R . .
H32B H 0.0929 0.9653 0.1119 0.066 Uiso 1 1 calc R . .
H32C H -0.0054 0.9658 0.1526 0.066 Uiso 1 1 calc R . .
C33 C 0.0231(4) 0.7332(4) 0.1395(4) 0.0474(14) Uani 1 1 d . . .
H33A H 0.0000 0.7670 0.0813 0.071 Uiso 1 1 calc R . .
H33B H -0.0249 0.7003 0.1737 0.071 Uiso 1 1 calc R . .
H33C H 0.0721 0.6899 0.1324 0.071 Uiso 1 1 calc R . .
C34 C -0.1602(5) 0.7117(5) 0.3352(5) 0.072(2) Uani 1 1 d . . .
H34A H -0.1299 0.6563 0.3720 0.108 Uiso 1 1 calc R . .
H34B H -0.1644 0.7067 0.2745 0.108 Uiso 1 1 calc R . .
H34C H -0.2205 0.7201 0.3579 0.108 Uiso 1 1 calc R . .
C35 C -0.0930(5) 0.8271(5) 0.4538(4) 0.0601(17) Uani 1 1 d . . .
H35A H -0.0624 0.7735 0.4932 0.090 Uiso 1 1 calc R . .
H35B H -0.1546 0.8345 0.4737 0.090 Uiso 1 1 calc R . .
H35C H -0.0614 0.8810 0.4545 0.090 Uiso 1 1 calc R . .
C36 C -0.1552(4) 0.9183(5) 0.2661(4) 0.0578(16) Uani 1 1 d . . .
H36A H -0.1576 0.9133 0.2053 0.087 Uiso 1 1 calc R . .
H36B H -0.1232 0.9716 0.2680 0.087 Uiso 1 1 calc R . .
H36C H -0.2161 0.9247 0.2879 0.087 Uiso 1 1 calc R . .

loop_
_atom_site_aniso_label
_atom_site_aniso_U_11
_atom_site_aniso_U_22
_atom_site_aniso_U_33
_atom_site_aniso_U_23
_atom_site_aniso_U_13
_atom_site_aniso_U_12
U1 0.02637(10) 0.02822(8) 0.02919(9) -0.00516(7) 0.00266(7) -0.00416(7)
U2 0.03066(10) 0.02958(8) 0.02525(8) -0.00983(7) 0.00219(7) -0.00072(7)
U3 0.02448(9) 0.03113(8) 0.02510(8) -0.00924(6) 0.00261(6) -0.00369(7)
N1 0.031(2) 0.033(2) 0.037(2) -0.0101(17) 0.0017(18) -0.0025(17)
N2 0.032(2) 0.051(3) 0.039(2) -0.003(2) -0.0035(19) -0.011(2)
N3 0.045(3) 0.037(2) 0.0271(19) -0.0111(17) 0.0042(18) -0.0020(19)
N4 0.038(3) 0.034(2) 0.042(2) -0.0131(18) -0.0014(19) 0.0039(18)
N5 0.032(2) 0.036(2) 0.0278(19) -0.0114(16) 0.0037(17) -0.0056(17)
N6 0.028(2) 0.037(2) 0.035(2) -0.0131(17) 0.0030(17) 0.0009(17)
Si1 0.0431(9) 0.0376(8) 0.0682(11) -0.0218(7) 0.0108(8) -0.0009(7)
Si2 0.0414(9) 0.0333(7) 0.0399(7) -0.0044(6) 0.0019(6) -0.0021(6)
Si3 0.0542(12) 0.0901(14) 0.0701(12) -0.0151(11) -0.0132(10) -0.0346(11)
Si4 0.0282(8) 0.0538(9) 0.0665(11) 0.0075(8) 0.0073(8) 0.0003(7)
Si5 0.0786(13) 0.0496(9) 0.0301(7) -0.0122(7) 0.0078(8) -0.0121(9)
Si6 0.0550(10) 0.0459(8) 0.0412(8) -0.0178(7) -0.0065(7) -0.0083(7)
Si7 0.0437(10) 0.0505(9) 0.0730(11) -0.0310(9) -0.0084(9) 0.0145(8)
Si8 0.0522(10) 0.0314(7) 0.0371(7) -0.0059(6) -0.0039(7) -0.0011(6)
Si9 0.0380(8) 0.0411(7) 0.0296(6) -0.0075(6) 0.0057(6) -0.0061(6)
Si10 0.0469(9) 0.0468(8) 0.0307(7) -0.0163(6) 0.0050(6) -0.0153(7)
Si11 0.0255(7) 0.0345(6) 0.0317(6) -0.0090(5) -0.0020(5) 0.0003(5)
Si12 0.0251(7) 0.0461(8) 0.0423(8) -0.0129(6) 0.0038(6) 0.0009(6)
C1 0.092(6) 0.065(5) 0.097(6) -0.003(4) 0.026(5) 0.036(4)
C2 0.057(4) 0.072(4) 0.059(4) -0.028(3) 0.020(3) -0.010(3)
C3 0.071(6) 0.121(7) 0.187(11) -0.125(8) 0.047(6) -0.030(5)
C4 0.065(5) 0.103(6) 0.042(3) 0.004(4) -0.005(3) -0.014(4)
C5 0.092(6) 0.061(4) 0.093(6) -0.019(4) 0.022(5) -0.037(4)
C6 0.091(6) 0.080(5) 0.047(4) -0.001(3) 0.021(4) 0.037(4)
C7 0.109(8) 0.156(10) 0.193(12) -0.127(10) 0.001(8) -0.048(7)
C8 0.092(7) 0.094(6) 0.125(8) 0.016(5) -0.015(6) -0.060(5)
C9 0.113(8) 0.193(11) 0.083(6) -0.009(7) -0.043(6) -0.065(8)
C10 0.038(4) 0.048(3) 0.136(7) -0.034(4) 0.017(4) -0.006(3)
C11 0.087(7) 0.102(7) 0.109(7) 0.049(6) -0.001(6) 0.023(5)
C12 0.046(4) 0.102(6) 0.091(5) -0.024(5) 0.028(4) -0.016(4)
C13 0.14(2) 0.058(10) 0.083(15) 0.011(10) 0.058(15) 0.011(12)
C14 0.044(10) 0.128(19) 0.12(2) 0.064(16) 0.017(11) -0.007(11)
C15 0.48(7) 0.14(3) 0.019(8) -0.001(11) -0.016(18) -0.18(4)
C13' 0.16(2) 0.072(13) 0.093(16) 0.038(12) 0.043(16) 0.038(14)
C14' 0.37(6) 0.23(4) 0.047(9) -0.029(14) 0.030(17) -0.25(4)
C15' 0.150(19) 0.071(10) 0.035(9) 0.000(7) 0.044(10) -0.019(10)
C16 0.082(5) 0.081(5) 0.055(4) -0.008(4) -0.020(4) -0.028(4)
C17 0.100(7) 0.072(5) 0.114(7) -0.065(5) -0.006(5) 0.004(4)
C18 0.084(5) 0.046(3) 0.054(4) -0.004(3) -0.010(3) -0.023(3)
C19 0.066(6) 0.103(7) 0.138(8) -0.057(6) 0.048(6) 0.003(5)
C20 0.141(9) 0.055(4) 0.135(8) -0.051(5) 0.047(7) -0.006(5)
C21 0.078(7) 0.247(14) 0.196(12) -0.155(12) -0.076(8) 0.096(9)
C22 0.050(3) 0.031(2) 0.041(3) -0.013(2) 0.014(2) -0.011(2)
C23 0.086(6) 0.081(5) 0.045(3) -0.006(3) -0.015(4) -0.008(4)
C24 0.095(6) 0.037(3) 0.071(4) -0.007(3) 0.020(4) -0.005(3)
C25 0.055(4) 0.066(4) 0.062(4) -0.019(3) 0.007(3) -0.029(3)
C26 0.077(5) 0.054(4) 0.052(4) 0.002(3) -0.007(3) 0.010(3)
C27 0.068(5) 0.069(4) 0.044(3) -0.018(3) 0.023(3) 0.000(3)
C28 0.044(3) 0.047(3) 0.035(3) -0.014(2) 0.007(2) -0.013(2)
C29 0.117(7) 0.059(4) 0.075(5) -0.044(4) 0.045(5) -0.029(4)
C30 0.063(5) 0.104(6) 0.058(4) -0.008(4) -0.018(3) -0.030(4)
C31 0.026(2) 0.031(2) 0.026(2) -0.0039(18) 0.0001(18) -0.0002(19)
C32 0.038(3) 0.047(3) 0.043(3) -0.007(2) -0.007(2) 0.002(2)
C33 0.039(3) 0.058(3) 0.050(3) -0.021(3) -0.012(3) -0.006(3)
C34 0.042(4) 0.078(5) 0.100(6) -0.027(4) 0.009(4) -0.020(3)
C35 0.054(4) 0.077(4) 0.046(3) -0.015(3) 0.006(3) 0.014(3)
C36 0.037(3) 0.074(4) 0.056(4) -0.009(3) 0.000(3) 0.020(3)

loop_
_atom_type_symbol
_atom_type_description
_atom_type_scat_dispersion_real
_atom_type_scat_dispersion_imag
_atom_type_scat_source
C C 0.0033 0.0016 'International Tables Vol C Tables 4.2.6.8 and 6.1.1.4'
H H 0.0000 0.0000 'International Tables Vol C Tables 4.2.6.8 and 6.1.1.4'
N N 0.0061 0.0033 'International Tables Vol C Tables 4.2.6.8 and 6.1.1.4'
Si Si 0.0817 0.0704 'International Tables Vol C Tables 4.2.6.8 and 6.1.1.4'
U U -9.6767 9.6646 'International Tables Vol C Tables 4.2.6.8 and 6.1.1.4'

loop_
_geom_angle_atom_site_label_1
_geom_angle_atom_site_label_2
_geom_angle_atom_site_label_3
_geom_angle
_geom_angle_site_symmetry_1
_geom_angle_site_symmetry_3
_geom_angle_publ_flag
N2 U1 N1 108.25(15) . . ?
N2 U1 C31 144.23(16) . . ?
N1 U1 C31 106.97(15) . . ?
N2 U1 C10 68.29(19) . . ?
N1 U1 C10 147.6(2) . . ?
C31 U1 C10 78.71(18) . . ?
N2 U1 Si4 32.39(12) . . ?
N1 U1 Si4 134.50(10) . . ?
C31 U1 Si4 113.09(12) . . ?
C10 U1 Si4 35.99(15) . . ?
N2 U1 Si2 96.09(11) . . ?
N1 U1 Si2 28.69(11) . . ?
C31 U1 Si2 112.22(11) . . ?
C10 U1 Si2 119.13(19) . . ?
Si4 U1 Si2 112.04(4) . . ?
N2 U1 U3 125.15(10) . . ?
N1 U1 U3 114.83(10) . . ?
C31 U1 U3 39.08(11) . . ?
C10 U1 U3 90.02(15) . . ?
Si4 U1 U3 109.78(3) . . ?
Si2 U1 U3 137.05(3) . . ?
N2 U1 U2 110.13(12) . . ?
N1 U1 U2 133.20(10) . . ?
C31 U1 U2 36.48(12) . . ?
C10 U1 U2 42.41(14) . . ?
Si4 U1 U2 77.80(4) . . ?
Si2 U1 U2 120.86(3) . . ?
U3 U1 U2 59.855(10) . . ?
N4 U2 N3 105.22(15) . . ?
N4 U2 C31 141.06(15) . . ?
N3 U2 C31 113.12(15) . . ?
N4 U2 C22 69.32(16) . . ?
N3 U2 C22 129.25(15) . . ?
C31 U2 C22 81.08(15) . . ?
N4 U2 Si8 32.89(12) . . ?
N3 U2 Si8 125.50(10) . . ?
C31 U2 Si8 112.22(11) . . ?
C22 U2 Si8 36.76(12) . . ?
N4 U2 U3 105.94(11) . . ?
N3 U2 U3 138.78(11) . . ?
C31 U2 U3 37.70(10) . . ?
C22 U2 U3 44.60(11) . . ?
Si8 U2 U3 74.79(3) . . ?
N4 U2 U1 123.70(10) . . ?
N3 U2 U1 120.99(10) . . ?
C31 U2 U1 36.65(11) . . ?
C22 U2 U1 99.62(10) . . ?
Si8 U2 U1 113.37(3) . . ?
U3 U2 U1 58.086(7) . . ?
N6 U3 N5 123.35(15) . . ?
N6 U3 C31 75.97(15) . . ?
N5 U3 C31 153.21(15) . . ?
N6 U3 C28 121.32(16) . . ?
N5 U3 C28 70.13(14) . . ?
C31 U3 C28 84.05(15) . . ?
N6 U3 Si11 36.46(11) . . ?
N5 U3 Si11 157.58(11) . . ?
C31 U3 Si11 39.86(12) . . ?
C28 U3 Si11 109.59(11) . . ?
N6 U3 Si10 127.92(11) . . ?
N5 U3 Si10 33.11(10) . . ?
C31 U3 Si10 121.25(11) . . ?
C28 U3 Si10 37.23(11) . . ?
Si11 U3 Si10 140.09(4) . . ?
N6 U3 U1 100.47(10) . . ?
N5 U3 U1 114.15(9) . . ?
C31 U3 U1 39.52(11) . . ?
C28 U3 U1 44.57(11) . . ?
Si11 U3 U1 71.66(3) . . ?
Si10 U3 U1 81.73(3) . . ?
N6 U3 U2 97.39(10) . . ?
N5 U3 U2 137.91(11) . . ?
C31 U3 U2 37.94(11) . . ?
C28 U3 U2 99.16(12) . . ?
Si11 U3 U2 64.45(3) . . ?
Si10 U3 U2 126.98(3) . . ?
U1 U3 U2 62.059(12) . . ?
Si2 N1 Si1 119.9(2) . . ?
Si2 N1 U1 111.7(2) . . ?
Si1 N1 U1 128.4(2) . . ?
Si4 N2 Si3 123.6(3) . . ?
Si4 N2 U1 102.4(2) . . ?
Si3 N2 U1 134.1(3) . . ?
Si6 N3 Si5 119.8(2) . . ?
Si6 N3 U2 120.4(2) . . ?
Si5 N3 U2 119.8(2) . . ?
Si7 N4 Si8 126.7(3) . . ?
Si7 N4 U2 131.4(2) . . ?
Si8 N4 U2 101.8(2) . . ?
Si9 N5 Si10 129.5(2) . . ?
Si9 N5 U3 129.3(2) . . ?
Si10 N5 U3 101.20(17) . . ?
Si12 N6 Si11 131.9(2) . . ?
Si12 N6 U3 133.2(2) . . ?
Si11 N6 U3 94.93(18) . . ?
N1 Si1 C3 113.0(3) . . ?
N1 Si1 C1 112.7(3) . . ?
C3 Si1 C1 106.7(4) . . ?
N1 Si1 C2 111.8(3) . . ?
C3 Si1 C2 105.3(4) . . ?
C1 Si1 C2 106.9(4) . . ?
N1 Si2 C4 115.0(3) . . ?
N1 Si2 C5 113.9(3) . . ?
C4 Si2 C5 107.4(4) . . ?
N1 Si2 C6 107.9(3) . . ?
C4 Si2 C6 107.1(4) . . ?
C5 Si2 C6 105.0(4) . . ?
N1 Si2 U1 39.60(14) . . ?
C4 Si2 U1 122.4(2) . . ?
C5 Si2 U1 129.7(3) . . ?
C6 Si2 U1 68.6(2) . . ?
N2 Si3 C8 112.5(3) . . ?
N2 Si3 C7 108.7(3) . . ?
C8 Si3 C7 107.4(5) . . ?
N2 Si3 C9 112.5(4) . . ?
C8 Si3 C9 106.5(4) . . ?
C7 Si3 C9 109.2(5) . . ?
N2 Si4 C10 102.7(3) . . ?
N2 Si4 C11 112.9(4) . . ?
C10 Si4 C11 109.4(4) . . ?
N2 Si4 C12 114.0(3) . . ?
C10 Si4 C12 109.8(4) . . ?
C11 Si4 C12 107.9(4) . . ?
N2 Si4 U1 45.26(14) . . ?
C10 Si4 U1 57.6(2) . . ?
C11 Si4 U1 122.0(3) . . ?
C12 Si4 U1 130.1(3) . . ?
N3 Si5 C14' 108.2(6) . . ?
N3 Si5 C15' 113.3(5) . . ?
C14' Si5 C15' 112.2(10) . . ?
N3 Si5 C13 112.7(6) . . ?
C14' Si5 C13 68.6(10) . . ?
C15' Si5 C13 130.4(7) . . ?
N3 Si5 C15 121.8(7) . . ?
C14' Si5 C15 127.1(9) . . ?
C15' Si5 C15 33.4(12) . . ?
C13 Si5 C15 103.8(8) . . ?
N3 Si5 C13' 109.2(6) . . ?
C14' Si5 C13' 107.6(8) . . ?
C15' Si5 C13' 106.0(7) . . ?
C13 Si5 C13' 40.2(8) . . ?
C15 Si5 C13' 72.8(10) . . ?
N3 Si5 C14 111.6(6) . . ?
C14' Si5 C14 40.2(10) . . ?
C15' Si5 C14 75.0(10) . . ?
C13 Si5 C14 104.0(7) . . ?
C15 Si5 C14 101.0(8) . . ?
C13' Si5 C14 134.6(9) . . ?
N3 Si6 C16 113.4(3) . . ?
N3 Si6 C18 109.5(2) . . ?
C16 Si6 C18 107.0(3) . . ?
N3 Si6 C17 113.6(3) . . ?
C16 Si6 C17 106.6(4) . . ?
C18 Si6 C17 106.3(4) . . ?
N4 Si7 C21 111.3(3) . . ?
N4 Si7 C20 113.2(3) . . ?
C21 Si7 C20 110.2(5) . . ?
N4 Si7 C19 109.4(3) . . ?
C21 Si7 C19 104.9(6) . . ?
C20 Si7 C19 107.6(4) . . ?
N4 Si8 C23 113.0(3) . . ?
N4 Si8 C24 114.3(3) . . ?
C23 Si8 C24 108.1(3) . . ?
N4 Si8 C22 103.0(2) . . ?
C23 Si8 C22 106.2(3) . . ?
C24 Si8 C22 111.9(3) . . ?
N4 Si8 U2 45.28(14) . . ?
C23 Si8 U2 116.4(2) . . ?
C24 Si8 U2 135.4(2) . . ?
C22 Si8 U2 58.29(15) . . ?
N5 Si9 C27 111.9(2) . . ?
N5 Si9 C26 113.2(3) . . ?
C27 Si9 C26 108.2(3) . . ?
N5 Si9 C25 107.9(2) . . ?
C27 Si9 C25 108.4(3) . . ?
C26 Si9 C25 107.1(3) . . ?
N5 Si10 C30 113.5(3) . . ?
N5 Si10 C29 112.5(3) . . ?
C30 Si10 C29 109.5(4) . . ?
N5 Si10 C28 102.7(2) . . ?
C30 Si10 C28 108.6(3) . . ?
C29 Si10 C28 109.8(3) . . ?
N5 Si10 U3 45.69(12) . . ?
C30 Si10 U3 130.4(3) . . ?
C29 Si10 U3 120.1(3) . . ?
C28 Si10 U3 57.37(15) . . ?
N6 Si11 C32 115.0(2) . . ?
N6 Si11 C33 108.8(2) . . ?
C32 Si11 C33 105.0(3) . . ?
N6 Si11 C31 100.42(19) . . ?
C32 Si11 C31 113.6(2) . . ?
C33 Si11 C31 114.3(2) . . ?
N6 Si11 U3 48.61(13) . . ?
C32 Si11 U3 136.10(18) . . ?
C33 Si11 U3 118.72(19) . . ?
C31 Si11 U3 52.35(13) . . ?
N6 Si12 C35 108.5(3) . . ?
N6 Si12 C34 110.5(3) . . ?
C35 Si12 C34 109.5(3) . . ?
N6 Si12 C36 113.2(2) . . ?
C35 Si12 C36 106.9(3) . . ?
C34 Si12 C36 108.2(3) . . ?
Si4 C10 U1 86.4(2) . . ?
Si8 C22 U2 84.95(19) . . ?
Si10 C28 U3 85.40(18) . . ?
Si11 C31 U3 87.79(18) . . ?
Si11 C31 U2 115.9(2) . . ?
U3 C31 U2 104.36(16) . . ?
Si11 C31 U1 132.4(2) . . ?
U3 C31 U1 101.39(16) . . ?
U2 C31 U1 106.87(18) . . ?

loop_
_geom_bond_atom_site_label_1
_geom_bond_atom_site_label_2
_geom_bond_distance
_geom_bond_site_symmetry_2
_geom_bond_publ_flag
U1 N2 2.286(4) . ?
U1 N1 2.303(4) . ?
U1 C31 2.361(4) . ?
U1 C10 2.658(6) . ?
U1 Si4 3.1433(18) . ?
U1 Si2 3.3561(15) . ?
U1 U3 3.6372(5) . ?
U1 U2 3.7854(7) . ?
U2 N4 2.276(4) . ?
U2 N3 2.315(4) . ?
U2 C31 2.352(5) . ?
U2 C22 2.677(5) . ?
U2 Si8 3.1344(15) . ?
U2 U3 3.7054(6) . ?
U3 N6 2.223(4) . ?
U3 N5 2.275(4) . ?
U3 C31 2.339(4) . ?
U3 C28 2.634(5) . ?
U3 Si11 2.9522(14) . ?
U3 Si10 3.1182(14) . ?
N1 Si2 1.734(4) . ?
N1 Si1 1.752(5) . ?
N2 Si4 1.724(5) . ?
N2 Si3 1.734(4) . ?
N3 Si6 1.737(4) . ?
N3 Si5 1.741(4) . ?
N4 Si7 1.730(5) . ?
N4 Si8 1.739(5) . ?
N5 Si9 1.731(4) . ?
N5 Si10 1.736(4) . ?
N6 Si12 1.727(4) . ?
N6 Si11 1.761(4) . ?
Si1 C3 1.867(7) . ?
Si1 C1 1.879(8) . ?
Si1 C2 1.890(6) . ?
Si2 C4 1.859(6) . ?
Si2 C5 1.869(6) . ?
Si2 C6 1.885(7) . ?
Si3 C8 1.849(8) . ?
Si3 C7 1.857(11) . ?
Si3 C9 1.886(9) . ?
Si4 C10 1.851(7) . ?
Si4 C11 1.873(8) . ?
Si4 C12 1.880(7) . ?
Si5 C14' 1.767(17) . ?
Si5 C15' 1.794(14) . ?
Si5 C13 1.844(17) . ?
Si5 C15 1.881(14) . ?
Si5 C13' 1.900(19) . ?
Si5 C14 1.938(16) . ?
Si6 C16 1.879(7) . ?
Si6 C18 1.886(6) . ?
Si6 C17 1.893(8) . ?
Si7 C21 1.850(9) . ?
Si7 C20 1.860(7) . ?
Si7 C19 1.885(9) . ?
Si8 C23 1.876(7) . ?
Si8 C24 1.880(6) . ?
Si8 C22 1.883(6) . ?
Si9 C27 1.863(6) . ?
Si9 C26 1.873(6) . ?
Si9 C25 1.883(6) . ?
Si10 C30 1.874(7) . ?
Si10 C29 1.876(7) . ?
Si10 C28 1.893(5) . ?
Si11 C32 1.874(5) . ?
Si11 C33 1.891(5) . ?
Si11 C31 1.894(5) . ?
Si12 C35 1.875(6) . ?
Si12 C34 1.876(6) . ?
Si12 C36 1.877(6) . ?
